data_4501375
loop_
_publ_author_name
'Braga, Dario'
'Grepioni, Fabrizia'
'Lampronti, Giulio I.'
'Maini, Lucia'
'Turrina, Alessandro'

_publ_section_title
;
 Ionic Co-crystals of Organic Molecules with Metal Halides: A New Prospect
 in the Solid Formulation of Active Pharmaceutical Ingredients
;
_journal_issue 12
_journal_name_full 'Crystal Growth &amp; Design'
_journal_page_first 5621
_journal_paper_doi 10.1021/cg201177p
_journal_volume 11
_journal_year 2011
_chemical_formula_sum 'C12 Ca Cl2 N4 O6'
_chemical_formula_weight 407.14
_chemical_name_systematic
; 
piracetam2 CaCl2 (H2O)2
;
_space_group_IT_number 14
_symmetry_cell_setting monoclinic
_symmetry_space_group_name_Hall '-P 2yn'
_symmetry_space_group_name_H-M 'P 1 21/n 1'
_cell_angle_alpha 90.0
_cell_angle_beta 108.0589(6)
_cell_angle_gamma 90.0
_cell_formula_units_Z 2
_cell_length_a 8.89548(8)
_cell_length_b 9.60922(13)
_cell_length_c 11.92740(12)
_cell_volume 969.314(19)
_pd_block_id 2011-02-24T13:01|PIACET_phase1|pain||
_pd_phase_name 'from C:/gsas/PiacetGSAS/SrCl2pir_mod.cif'
_cod_data_source_file cg201177p_si_001.cif
_cod_data_source_block piracetam2CaCl2(H2O)2_phase_1
_cod_original_cell_volume 969.313(21)
_cod_database_code 4501375

loop_
_symmetry_equiv_pos_site_id
_symmetry_equiv_pos_as_xyz
1 +x,+y,+z
2 -x+1/2,+y+1/2,-z+1/2
-1 -x,-y,-z
-2 +x+1/2,-y+1/2,+z+1/2

loop_
_atom_site_type_symbol
_atom_site_label
_atom_site_fract_x
_atom_site_fract_y
_atom_site_fract_z
_atom_site_occupancy
_atom_site_thermal_displace_type
_atom_site_U_iso_or_equiv
_atom_site_symmetry_multiplicity
Ca Ca1 0.0 0.0 0.5 1.0 Uiso 0.0379(18) 2
Cl CL1 0.3207(4) 0.2223(5) 0.29850(32) 1.0 Uiso 0.0480(17) 4
N N1 0.1327(8) -0.4421(9) 0.6435(7) 1.0 Uiso 0.0174(19) 4
C C2 0.2253(13) -0.5636(10) 0.6367(11) 1.0 Uiso 0.0174(19) 4
C C3 0.3399(10) -0.5115(13) 0.5674(10) 1.0 Uiso 0.0174(19) 4
C C4 0.2748(14) -0.3850(13) 0.5147(12) 1.0 Uiso 0.0174(19) 4
C C5 0.1602(13) -0.3377(11) 0.5831(12) 1.0 Uiso 0.0174(19) 4
C C6 0.0310(8) -0.4362(12) 0.7236(9) 1.0 Uiso 0.0174(19) 4
C C7 0.1083(9) -0.3946(14) 0.8434(7) 1.0 Uiso 0.0400(29) 4
N N2 0.0214(11) -0.3573(13) 0.9090(8) 1.0 Uiso 0.0400(29) 4
O O1 0.0893(9) -0.2123(11) 0.5734(8) 1.0 Uiso 0.0174(19) 4
O O2 0.2486(10) -0.4049(12) 0.8814(8) 1.0 Uiso 0.0400(29) 4
O O3 0.1173(9) -0.0196(11) 0.3390(8) 1.0 Uiso 0.0223(31) 4

loop_
_atom_type_symbol
_atom_type_number_in_cell
Ca 2.0
Cl 4.0
N 8.0
C 24.0
O 12.0
